data_1564368
loop_
_publ_author_name
'Newman, Elliott B.'
'Astashkin, Andrei V.'
'Albert, Daniel R.'
'Rajaseelan, Edward'

_publ_section_title
;
 (4-Benzyl-1-methyl-1,2,4-triazol-5-ylidene)[(1,2,5,6-\h)-cycloocta-1,5-diene](triphenylphosphane-\k<i>P</i>)iridium(I)
 tetrafluoridoborate
;
_journal_coeditor_code WM4152
_journal_issue 8
_journal_name_full IUCrData
_journal_page_first x210836
_journal_paper_doi 10.1107/S2414314621008361
_journal_volume 6
_journal_year 2021
_chemical_formula_iupac '[Ir (C10 H11 N3) (C8 H12) (C18 H15 P)] B F4'
_chemical_formula_moiety 'C36 H38 Ir N3 P +, B F4 -'
_chemical_formula_sum 'C36 H38 B F4 Ir N3 P'
_chemical_formula_weight 822.67
_chemical_name_systematic
'(4-Benzyl-1-methyl-1,2,4-triazol-5-ylidene)[(1,2,5,6-\h)-cycloocta-1,5-diene](triphenylphosphane-\k<i>P</i>)iridium(I) tetrafluoridoborate'
_space_group_crystal_system triclinic
_space_group_IT_number 2
_space_group_name_Hall '-P 1'
_space_group_name_H-M_alt 'P -1'
_atom_sites_solution_hydrogens geom
_audit_creation_method
;
Olex2 1.3
(compiled 2020.11.12 svn.r5f609507 for OlexSys, GUI svn.r6272)
;
_cell_angle_alpha 77.680(5)
_cell_angle_beta 78.110(5)
_cell_angle_gamma 67.114(6)
_cell_formula_units_Z 2
_cell_length_a 10.7158(17)
_cell_length_b 13.075(2)
_cell_length_c 13.2554(19)
_cell_measurement_reflns_used 9445
_cell_measurement_temperature 100.0
_cell_measurement_theta_max 25.65
_cell_measurement_theta_min 2.35
_cell_volume 1655.9(4)
_computing_cell_refinement
;
APEX2 (Bruker, 2013)
;
_computing_data_collection
;
SAINT (Bruker, 2013)
;
_computing_data_reduction
;
SAINT (Bruker, 2013)
;
_computing_molecular_graphics
;
<i>OLEX2</i> (Dolomanov <i>et al.</i>,  2009)
;
_computing_publication_material
;
<i>OLEX2</i> (Dolomanov <i>et al.</i>,  2009)
;
_computing_structure_refinement
;
SHELXL (Sheldrick, 2015b)
;
_computing_structure_solution
;
SHELXT (Sheldrick, 2015a)
;
_diffrn_ambient_temperature 100.0
_diffrn_measured_fraction_theta_full 1.000
_diffrn_measured_fraction_theta_max 0.995
_diffrn_measurement_device_type 'Bruker APEXII CCD'
_diffrn_measurement_method '\f and \w scans'
_diffrn_radiation_type MoK\a
_diffrn_radiation_wavelength 0.71073
_diffrn_reflns_av_R_equivalents 0.0591
_diffrn_reflns_av_unetI/netI 0.0307
_diffrn_reflns_limit_h_max 13
_diffrn_reflns_limit_h_min -13
_diffrn_reflns_limit_k_max 15
_diffrn_reflns_limit_k_min -15
_diffrn_reflns_limit_l_max 16
_diffrn_reflns_limit_l_min -16
_diffrn_reflns_number 67109
_diffrn_reflns_theta_full 25.242
_diffrn_reflns_theta_max 25.801
_diffrn_reflns_theta_min 1.587
_exptl_absorpt_coefficient_mu 4.133
_exptl_absorpt_correction_T_max 0.7453
_exptl_absorpt_correction_T_min 0.5962
_exptl_absorpt_correction_type multi-scan
_exptl_absorpt_process_details
;
(<i>SADABS</i>; Krause <i>et al.</i>, 2015)
;
_exptl_crystal_colour 'clear light red'
_exptl_crystal_density_diffrn 1.650
_exptl_crystal_description plate
_exptl_crystal_F_000 816
_exptl_crystal_size_max 0.20
_exptl_crystal_size_mid 0.09
_exptl_crystal_size_min 0.04
_refine_diff_density_max 1.263
_refine_diff_density_min -0.464
_refine_ls_extinction_method none
_refine_ls_goodness_of_fit_ref 1.047
_refine_ls_hydrogen_treatment constr
_refine_ls_matrix_type full
_refine_ls_number_parameters 416
_refine_ls_number_reflns 6342
_refine_ls_number_restraints 0
_refine_ls_restrained_S_all 1.047
_refine_ls_R_factor_all 0.0301
_refine_ls_R_factor_gt 0.0229
_refine_ls_shift/su_max 0.003
_refine_ls_shift/su_mean 0.000
_refine_ls_structure_factor_coef Fsqd
_refine_ls_weighting_details 'w=1/[\s^2^(Fo^2^)+(0.0247P)^2^+1.1818P] where P=(Fo^2^+2Fc^2^)/3'
_refine_ls_weighting_scheme calc
_refine_ls_wR_factor_gt 0.0488
_refine_ls_wR_factor_ref 0.0516
_reflns_number_gt 5672
_reflns_number_total 6342
_reflns_threshold_expression 'I > 2\s(I)'
_cod_data_source_file wm4152sup1.cif
_cod_data_source_block I
_cod_database_code 1564368
_shelx_space_group_comment
;
The symmetry employed for this shelxl refinement is uniquely defined
by the following loop, which should always be used as a source of
symmetry information in preference to the above space-group names.
They are only intended as comments.
;
_shelx_estimated_absorpt_t_min 0.492
_shelx_estimated_absorpt_t_max 0.852

loop_
_space_group_symop_operation_xyz
'x, y, z'
'-x, -y, -z'

loop_
_atom_site_type_symbol
_atom_site_label
_atom_site_fract_x
_atom_site_fract_y
_atom_site_fract_z
_atom_site_U_iso_or_equiv
_atom_site_adp_type
_atom_site_calc_flag
_atom_site_occupancy
_atom_site_disorder_assembly
_atom_site_disorder_group
Ir Ir1 0.34407(2) 0.83541(2) 0.28200(2) 0.01759(5) Uani d 1 . .
P P1 0.12536(8) 0.83532(7) 0.28916(6) 0.01633(17) Uani d 1 . .
F F2 0.4434(2) 0.39812(19) 0.15141(17) 0.0457(6) Uani d 1 . .
F F1 0.3358(3) 0.43725(18) 0.31219(16) 0.0488(6) Uani d 1 . .
F F4 0.4370(2) 0.25669(18) 0.2837(2) 0.0513(6) Uani d 1 . .
F F3 0.2451(2) 0.3691(2) 0.21395(18) 0.0550(7) Uani d 1 . .
N N1 0.3451(3) 0.9438(2) 0.0525(2) 0.0207(6) Uani d 1 . .
N N3 0.4149(3) 0.7670(2) 0.0628(2) 0.0203(6) Uani d 1 . .
N N2 0.3729(3) 0.9230(2) -0.0497(2) 0.0254(6) Uani d 1 . .
C C19 0.3684(3) 0.8500(3) 0.1236(2) 0.0183(7) Uani d 1 . .
C C7 0.1030(3) 0.7845(3) 0.1776(2) 0.0179(7) Uani d 1 . .
C C32 0.5665(3) 0.7983(3) 0.2821(3) 0.0253(8) Uani d 1 . .
H H32 0.626600 0.768329 0.218537 0.030 Uiso calc 1 . .
C C12 0.1238(3) 0.6723(3) 0.1783(2) 0.0216(7) Uani d 1 . .
H H12 0.132883 0.622109 0.242116 0.026 Uiso calc 1 . .
C C1 -0.0069(3) 0.9751(3) 0.2855(2) 0.0178(7) Uani d 1 . .
C C14 0.1431(3) 0.6395(3) 0.4289(2) 0.0214(7) Uani d 1 . .
H H14 0.228932 0.607976 0.388206 0.026 Uiso calc 1 . .
C C13 0.0628(3) 0.7527(3) 0.4041(2) 0.0185(7) Uani d 1 . .
C C17 -0.1060(4) 0.7313(3) 0.5514(3) 0.0259(8) Uani d 1 . .
H H17 -0.190698 0.762792 0.593455 0.031 Uiso calc 1 . .
C C8 0.0849(3) 0.8575(3) 0.0824(2) 0.0203(7) Uani d 1 . .
H H8 0.068820 0.934669 0.080199 0.024 Uiso calc 1 . .
C C3 -0.0835(4) 1.1709(3) 0.3063(2) 0.0245(8) Uani d 1 . .
H H3 -0.064632 1.231798 0.319269 0.029 Uiso calc 1 . .
C C9 0.0902(3) 0.8179(3) -0.0080(2) 0.0227(7) Uani d 1 . .
H H9 0.076555 0.868303 -0.071510 0.027 Uiso calc 1 . .
C C2 0.0192(3) 1.0652(3) 0.3053(2) 0.0218(7) Uani d 1 . .
H H2 0.107875 1.054315 0.318214 0.026 Uiso calc 1 . .
C C36 0.3090(4) 0.8736(3) 0.4425(2) 0.0252(8) Uani d 1 . .
H H36 0.210418 0.902550 0.472981 0.030 Uiso calc 1 . .
C C24 0.7091(4) 0.6176(3) 0.0575(3) 0.0295(8) Uani d 1 . .
H H24 0.691006 0.663040 -0.007934 0.035 Uiso calc 1 . .
C C15 0.0973(4) 0.5734(3) 0.5127(3) 0.0274(8) Uani d 1 . .
H H15 0.151318 0.496286 0.528467 0.033 Uiso calc 1 . .
C C16 -0.0268(4) 0.6188(3) 0.5739(3) 0.0290(8) Uani d 1 . .
H H16 -0.057365 0.572776 0.631137 0.035 Uiso calc 1 . .
C C18 -0.0605(3) 0.7981(3) 0.4664(2) 0.0217(7) Uani d 1 . .
H H18 -0.114496 0.875358 0.451064 0.026 Uiso calc 1 . .
C C27 0.7615(4) 0.4819(3) 0.2459(3) 0.0293(8) Uani d 1 . .
H H27 0.780485 0.433562 0.309845 0.035 Uiso calc 1 . .
C C33 0.4969(3) 0.9138(3) 0.2672(3) 0.0249(8) Uani d 1 . .
H H33 0.517503 0.951417 0.195153 0.030 Uiso calc 1 . .
C C4 -0.2130(4) 1.1872(3) 0.2885(2) 0.0256(8) Uani d 1 . .
H H4 -0.283208 1.259121 0.289832 0.031 Uiso calc 1 . .
C C5 -0.2409(3) 1.0984(3) 0.2686(2) 0.0219(7) Uani d 1 . .
H H5 -0.330069 1.109959 0.256515 0.026 Uiso calc 1 . .
C C6 -0.1389(3) 0.9931(3) 0.2665(2) 0.0210(7) Uani d 1 . .
H H6 -0.158122 0.933056 0.252059 0.025 Uiso calc 1 . .
C C10 0.1153(3) 0.7053(3) -0.0066(3) 0.0264(8) Uani d 1 . .
H H10 0.121440 0.678008 -0.069057 0.032 Uiso calc 1 . .
C C20 0.4150(3) 0.8144(3) -0.0389(3) 0.0256(8) Uani d 1 . .
H H20 0.442805 0.772812 -0.095430 0.031 Uiso calc 1 . .
C C23 0.6015(3) 0.5949(3) 0.1266(3) 0.0253(8) Uani d 1 . .
C C22 0.4580(3) 0.6446(3) 0.1003(3) 0.0235(7) Uani d 1 . .
H H22A 0.451509 0.606348 0.045687 0.028 Uiso calc 1 . .
H H22B 0.394730 0.630962 0.162938 0.028 Uiso calc 1 . .
C C21 0.2877(4) 1.0604(3) 0.0705(3) 0.0276(8) Uani d 1 . .
H H21A 0.352350 1.097757 0.036739 0.041 Uiso calc 1 . .
H H21B 0.270688 1.063087 0.145552 0.041 Uiso calc 1 . .
H H21C 0.201476 1.098840 0.041147 0.041 Uiso calc 1 . .
C C35 0.3892(4) 0.9431(3) 0.4535(3) 0.0304(8) Uani d 1 . .
H H35A 0.461895 0.896298 0.497187 0.036 Uiso calc 1 . .
H H35B 0.327228 1.006922 0.490035 0.036 Uiso calc 1 . .
C C11 0.1313(4) 0.6327(3) 0.0871(3) 0.0269(8) Uani d 1 . .
H H11 0.147433 0.555611 0.088851 0.032 Uiso calc 1 . .
C C34 0.4544(4) 0.9885(3) 0.3492(3) 0.0331(9) Uani d 1 . .
H H34A 0.388607 1.062463 0.322974 0.040 Uiso calc 1 . .
H H34B 0.535827 1.000569 0.360682 0.040 Uiso calc 1 . .
C C31 0.6165(4) 0.7308(3) 0.3840(3) 0.0317(9) Uani d 1 . .
H H31A 0.636207 0.779355 0.421715 0.038 Uiso calc 1 . .
H H31B 0.702975 0.667823 0.368360 0.038 Uiso calc 1 . .
C C29 0.3652(4) 0.7579(3) 0.4454(3) 0.0305(8) Uani d 1 . .
H H29 0.298959 0.719362 0.477433 0.037 Uiso calc 1 . .
C C28 0.6297(4) 0.5259(3) 0.2215(3) 0.0305(8) Uani d 1 . .
H H28 0.558353 0.509268 0.269137 0.037 Uiso calc 1 . .
C C25 0.8396(4) 0.5758(3) 0.0823(3) 0.0356(9) Uani d 1 . .
H H25 0.910996 0.592979 0.035168 0.043 Uiso calc 1 . .
C C30 0.5129(4) 0.6837(3) 0.4547(3) 0.0379(10) Uani d 1 . .
H H30A 0.529545 0.609086 0.437450 0.045 Uiso calc 1 . .
H H30B 0.528250 0.673106 0.528022 0.045 Uiso calc 1 . .
C C26 0.8661(4) 0.5072(3) 0.1787(3) 0.0360(9) Uani d 1 . .
H H26 0.955689 0.478381 0.197524 0.043 Uiso calc 1 . .
B B1 0.3653(4) 0.3650(3) 0.2407(3) 0.0281(9) Uani d 1 . .

loop_
_atom_site_aniso_label
_atom_site_aniso_U_11
_atom_site_aniso_U_22
_atom_site_aniso_U_33
_atom_site_aniso_U_12
_atom_site_aniso_U_13
_atom_site_aniso_U_23
Ir1 0.01833(7) 0.02064(7) 0.01524(7) -0.00768(5) -0.00406(5) -0.00269(5)
P1 0.0179(4) 0.0173(4) 0.0148(4) -0.0073(3) -0.0025(3) -0.0024(3)
F2 0.0573(15) 0.0482(14) 0.0381(13) -0.0324(12) 0.0197(11) -0.0193(11)
F1 0.0662(17) 0.0370(13) 0.0301(12) -0.0019(12) -0.0027(11) -0.0138(10)
F4 0.0429(14) 0.0252(12) 0.0688(17) 0.0010(11) -0.0017(12) -0.0032(11)
F3 0.0442(15) 0.088(2) 0.0366(13) -0.0345(14) -0.0070(11) 0.0061(13)
N1 0.0186(14) 0.0229(15) 0.0180(14) -0.0061(12) -0.0021(11) -0.0005(11)
N3 0.0175(14) 0.0228(15) 0.0179(14) -0.0035(12) -0.0021(11) -0.0049(11)
N2 0.0236(15) 0.0374(18) 0.0144(14) -0.0113(14) -0.0005(11) -0.0034(12)
C19 0.0106(15) 0.0245(18) 0.0196(16) -0.0064(13) -0.0019(13) -0.0032(14)
C7 0.0135(15) 0.0224(17) 0.0185(16) -0.0072(13) -0.0026(12) -0.0031(13)
C32 0.0130(16) 0.037(2) 0.0281(18) -0.0064(15) -0.0045(14) -0.0129(15)
C12 0.0253(18) 0.0220(17) 0.0194(16) -0.0091(14) -0.0073(14) -0.0018(13)
C1 0.0199(17) 0.0190(17) 0.0136(15) -0.0070(13) -0.0014(13) -0.0016(12)
C14 0.0248(18) 0.0242(18) 0.0168(16) -0.0095(15) -0.0038(13) -0.0041(13)
C13 0.0249(18) 0.0190(17) 0.0148(15) -0.0107(14) -0.0065(13) -0.0002(13)
C17 0.0262(19) 0.034(2) 0.0208(17) -0.0163(16) 0.0002(14) -0.0044(15)
C8 0.0205(17) 0.0216(17) 0.0197(16) -0.0101(14) -0.0016(13) -0.0010(13)
C3 0.032(2) 0.0219(18) 0.0202(17) -0.0085(15) -0.0039(15) -0.0074(14)
C9 0.0218(18) 0.0299(19) 0.0150(16) -0.0087(15) -0.0036(13) -0.0006(14)
C2 0.0247(18) 0.0228(18) 0.0190(16) -0.0090(14) -0.0037(14) -0.0036(13)
C36 0.0250(18) 0.043(2) 0.0109(15) -0.0148(16) 0.0001(13) -0.0082(14)
C24 0.030(2) 0.028(2) 0.0290(19) -0.0052(16) -0.0065(16) -0.0095(15)
C15 0.041(2) 0.0196(18) 0.0247(18) -0.0127(16) -0.0126(16) 0.0010(14)
C16 0.040(2) 0.036(2) 0.0178(17) -0.0239(18) -0.0052(16) 0.0031(15)
C18 0.0247(18) 0.0231(18) 0.0166(16) -0.0084(14) -0.0027(14) -0.0023(13)
C27 0.034(2) 0.0157(17) 0.038(2) -0.0018(15) -0.0210(17) -0.0021(15)
C33 0.0254(19) 0.034(2) 0.0228(17) -0.0188(16) -0.0012(14) -0.0067(15)
C4 0.032(2) 0.0196(18) 0.0181(17) -0.0015(15) -0.0040(14) -0.0017(13)
C5 0.0211(17) 0.0265(18) 0.0130(15) -0.0064(15) -0.0013(13) 0.0021(13)
C6 0.0258(18) 0.0242(18) 0.0140(16) -0.0119(15) -0.0016(13) -0.0001(13)
C10 0.0295(19) 0.033(2) 0.0207(17) -0.0122(16) -0.0027(15) -0.0118(15)
C20 0.0189(17) 0.035(2) 0.0193(17) -0.0065(15) -0.0002(14) -0.0062(15)
C23 0.0242(18) 0.0250(19) 0.0290(19) -0.0075(15) -0.0024(15) -0.0126(15)
C22 0.0213(18) 0.0225(18) 0.0265(18) -0.0067(14) -0.0035(14) -0.0056(14)
C21 0.0285(19) 0.0248(19) 0.0276(19) -0.0092(16) -0.0041(15) -0.0003(15)
C35 0.031(2) 0.038(2) 0.0280(19) -0.0140(17) 0.0000(16) -0.0173(16)
C11 0.030(2) 0.0226(18) 0.0320(19) -0.0102(15) -0.0076(16) -0.0074(15)
C34 0.038(2) 0.034(2) 0.037(2) -0.0190(18) -0.0045(17) -0.0126(17)
C31 0.0222(19) 0.034(2) 0.036(2) -0.0003(16) -0.0154(16) -0.0083(17)
C29 0.039(2) 0.044(2) 0.0149(17) -0.0227(18) -0.0137(15) 0.0059(15)
C28 0.037(2) 0.0237(19) 0.032(2) -0.0105(16) -0.0053(16) -0.0071(15)
C25 0.024(2) 0.048(2) 0.043(2) -0.0145(18) 0.0019(17) -0.0251(19)
C30 0.044(2) 0.034(2) 0.035(2) -0.0083(19) -0.0227(19) 0.0001(17)
C26 0.023(2) 0.036(2) 0.050(2) 0.0000(17) -0.0159(18) -0.0173(19)
B1 0.028(2) 0.027(2) 0.024(2) -0.0063(18) 0.0014(17) -0.0040(17)

loop_
_atom_type_symbol
_atom_type_description
_atom_type_scat_dispersion_real
_atom_type_scat_dispersion_imag
_atom_type_scat_source
C C 0.0033 0.0016 'International Tables Vol C Tables 4.2.6.8 and 6.1.1.4'
H H 0.0000 0.0000 'International Tables Vol C Tables 4.2.6.8 and 6.1.1.4'
B B 0.0013 0.0007 'International Tables Vol C Tables 4.2.6.8 and 6.1.1.4'
F F 0.0171 0.0103 'International Tables Vol C Tables 4.2.6.8 and 6.1.1.4'
Ir Ir -1.4442 7.9887 'International Tables Vol C Tables 4.2.6.8 and 6.1.1.4'
N N 0.0061 0.0033 'International Tables Vol C Tables 4.2.6.8 and 6.1.1.4'
P P 0.1023 0.0942 'International Tables Vol C Tables 4.2.6.8 and 6.1.1.4'

loop_
_geom_angle_atom_site_label_1
_geom_angle_atom_site_label_2
_geom_angle_atom_site_label_3
_geom_angle_site_symmetry_1
_geom_angle_site_symmetry_3
_geom_angle
_geom_angle_publ_flag
C19 Ir1 P1 . . 89.52(9) ?
C19 Ir1 C32 . . 92.03(12) ?
C19 Ir1 C36 . . 162.76(13) ?
C19 Ir1 C33 . . 89.07(12) ?
C19 Ir1 C29 . . 159.50(13) ?
C32 Ir1 P1 . . 168.59(9) ?
C36 Ir1 P1 . . 94.42(9) ?
C36 Ir1 C32 . . 87.42(12) ?
C33 Ir1 P1 . . 154.95(9) ?
C33 Ir1 C32 . . 36.44(13) ?
C33 Ir1 C36 . . 80.27(12) ?
C33 Ir1 C29 . . 94.84(13) ?
C29 Ir1 P1 . . 95.18(10) ?
C29 Ir1 C32 . . 79.59(13) ?
C29 Ir1 C36 . . 36.67(13) ?
C7 P1 Ir1 . . 113.78(10) ?
C7 P1 C13 . . 104.54(14) ?
C1 P1 Ir1 . . 113.37(11) ?
C1 P1 C7 . . 102.82(14) ?
C1 P1 C13 . . 104.00(14) ?
C13 P1 Ir1 . . 116.84(10) ?
N2 N1 C21 . . 117.9(3) ?
C19 N1 N2 . . 113.6(3) ?
C19 N1 C21 . . 128.4(3) ?
C19 N3 C22 . . 126.3(3) ?
C20 N3 C19 . . 108.9(3) ?
C20 N3 C22 . . 124.8(3) ?
C20 N2 N1 . . 102.8(3) ?
N1 C19 Ir1 . . 128.8(2) ?
N1 C19 N3 . . 102.6(3) ?
N3 C19 Ir1 . . 128.6(2) ?
C12 C7 P1 . . 122.6(2) ?
C12 C7 C8 . . 118.0(3) ?
C8 C7 P1 . . 118.6(2) ?
Ir1 C32 H32 . . 114.0 ?
C33 C32 Ir1 . . 70.37(19) ?
C33 C32 H32 . . 114.0 ?
C33 C32 C31 . . 124.1(3) ?
C31 C32 Ir1 . . 112.6(2) ?
C31 C32 H32 . . 114.0 ?
C7 C12 H12 . . 119.5 ?
C11 C12 C7 . . 121.0(3) ?
C11 C12 H12 . . 119.5 ?
C2 C1 P1 . . 120.8(2) ?
C2 C1 C6 . . 118.8(3) ?
C6 C1 P1 . . 120.4(2) ?
C13 C14 H14 . . 120.0 ?
C15 C14 H14 . . 120.0 ?
C15 C14 C13 . . 119.9(3) ?
C14 C13 P1 . . 118.2(2) ?
C18 C13 P1 . . 122.7(2) ?
C18 C13 C14 . . 119.2(3) ?
C16 C17 H17 . . 120.2 ?
C16 C17 C18 . . 119.5(3) ?
C18 C17 H17 . . 120.2 ?
C7 C8 H8 . . 119.7 ?
C9 C8 C7 . . 120.7(3) ?
C9 C8 H8 . . 119.7 ?
C2 C3 H3 . . 120.0 ?
C4 C3 H3 . . 120.0 ?
C4 C3 C2 . . 120.0(3) ?
C8 C9 H9 . . 119.7 ?
C10 C9 C8 . . 120.5(3) ?
C10 C9 H9 . . 119.7 ?
C1 C2 H2 . . 119.7 ?
C3 C2 C1 . . 120.6(3) ?
C3 C2 H2 . . 119.7 ?
Ir1 C36 H36 . . 114.2 ?
C35 C36 Ir1 . . 112.2(2) ?
C35 C36 H36 . . 114.2 ?
C29 C36 Ir1 . . 71.35(19) ?
C29 C36 H36 . . 114.2 ?
C29 C36 C35 . . 123.3(3) ?
C23 C24 H24 . . 119.2 ?
C25 C24 H24 . . 119.2 ?
C25 C24 C23 . . 121.5(3) ?
C14 C15 H15 . . 119.7 ?
C14 C15 C16 . . 120.6(3) ?
C16 C15 H15 . . 119.7 ?
C17 C16 C15 . . 120.0(3) ?
C17 C16 H16 . . 120.0 ?
C15 C16 H16 . . 120.0 ?
C13 C18 C17 . . 120.7(3) ?
C13 C18 H18 . . 119.6 ?
C17 C18 H18 . . 119.6 ?
C28 C27 H27 . . 119.5 ?
C28 C27 C26 . . 121.0(3) ?
C26 C27 H27 . . 119.5 ?
Ir1 C33 H33 . . 113.9 ?
C32 C33 Ir1 . . 73.19(19) ?
C32 C33 H33 . . 113.9 ?
C32 C33 C34 . . 125.5(3) ?
C34 C33 Ir1 . . 108.8(2) ?
C34 C33 H33 . . 113.9 ?
C3 C4 H4 . . 119.9 ?
C3 C4 C5 . . 120.2(3) ?
C5 C4 H4 . . 119.9 ?
C4 C5 H5 . . 119.9 ?
C6 C5 C4 . . 120.2(3) ?
C6 C5 H5 . . 119.9 ?
C1 C6 H6 . . 119.9 ?
C5 C6 C1 . . 120.2(3) ?
C5 C6 H6 . . 119.9 ?
C9 C10 H10 . . 120.3 ?
C9 C10 C11 . . 119.4(3) ?
C11 C10 H10 . . 120.3 ?
N3 C20 H20 . . 124.0 ?
N2 C20 N3 . . 112.1(3) ?
N2 C20 H20 . . 124.0 ?
C24 C23 C22 . . 121.1(3) ?
C28 C23 C24 . . 118.8(3) ?
C28 C23 C22 . . 120.1(3) ?
N3 C22 C23 . . 112.5(3) ?
N3 C22 H22A . . 109.1 ?
N3 C22 H22B . . 109.1 ?
C23 C22 H22A . . 109.1 ?
C23 C22 H22B . . 109.1 ?
H22A C22 H22B . . 107.8 ?
N1 C21 H21A . . 109.5 ?
N1 C21 H21B . . 109.5 ?
N1 C21 H21C . . 109.5 ?
H21A C21 H21B . . 109.5 ?
H21A C21 H21C . . 109.5 ?
H21B C21 H21C . . 109.5 ?
C36 C35 H35A . . 108.9 ?
C36 C35 H35B . . 108.9 ?
C36 C35 C34 . . 113.2(3) ?
H35A C35 H35B . . 107.8 ?
C34 C35 H35A . . 108.9 ?
C34 C35 H35B . . 108.9 ?
C12 C11 C10 . . 120.3(3) ?
C12 C11 H11 . . 119.8 ?
C10 C11 H11 . . 119.8 ?
C33 C34 C35 . . 114.4(3) ?
C33 C34 H34A . . 108.7 ?
C33 C34 H34B . . 108.7 ?
C35 C34 H34A . . 108.7 ?
C35 C34 H34B . . 108.7 ?
H34A C34 H34B . . 107.6 ?
C32 C31 H31A . . 109.0 ?
C32 C31 H31B . . 109.0 ?
C32 C31 C30 . . 113.0(3) ?
H31A C31 H31B . . 107.8 ?
C30 C31 H31A . . 109.0 ?
C30 C31 H31B . . 109.0 ?
Ir1 C29 H29 . . 113.6 ?
C36 C29 Ir1 . . 71.98(18) ?
C36 C29 H29 . . 113.6 ?
C36 C29 C30 . . 126.3(3) ?
C30 C29 Ir1 . . 109.9(2) ?
C30 C29 H29 . . 113.6 ?
C27 C28 C23 . . 119.8(4) ?
C27 C28 H28 . . 120.1 ?
C23 C28 H28 . . 120.1 ?
C24 C25 H25 . . 120.5 ?
C24 C25 C26 . . 119.0(4) ?
C26 C25 H25 . . 120.5 ?
C31 C30 H30A . . 108.8 ?
C31 C30 H30B . . 108.8 ?
C29 C30 C31 . . 113.8(3) ?
C29 C30 H30A . . 108.8 ?
C29 C30 H30B . . 108.8 ?
H30A C30 H30B . . 107.7 ?
C27 C26 C25 . . 119.8(3) ?
C27 C26 H26 . . 120.1 ?
C25 C26 H26 . . 120.1 ?
F1 B1 F2 . . 109.1(3) ?
F4 B1 F2 . . 109.9(3) ?
F4 B1 F1 . . 109.6(3) ?
F4 B1 F3 . . 109.5(3) ?
F3 B1 F2 . . 109.0(3) ?
F3 B1 F1 . . 109.7(3) ?

loop_
_geom_bond_atom_site_label_1
_geom_bond_atom_site_label_2
_geom_bond_site_symmetry_2
_geom_bond_distance
_geom_bond_publ_flag
Ir1 P1 . 2.3264(9) ?
Ir1 C19 . 2.039(3) ?
Ir1 C32 . 2.241(3) ?
Ir1 C36 . 2.212(3) ?
Ir1 C33 . 2.204(3) ?
Ir1 C29 . 2.204(3) ?
P1 C7 . 1.837(3) ?
P1 C1 . 1.823(3) ?
P1 C13 . 1.838(3) ?
F2 B1 . 1.394(5) ?
F1 B1 . 1.385(5) ?
F4 B1 . 1.382(5) ?
F3 B1 . 1.383(5) ?
N1 N2 . 1.387(4) ?
N1 C19 . 1.349(4) ?
N1 C21 . 1.458(4) ?
N3 C19 . 1.364(4) ?
N3 C20 . 1.358(4) ?
N3 C22 . 1.485(4) ?
N2 C20 . 1.297(4) ?
C7 C12 . 1.394(4) ?
C7 C8 . 1.408(4) ?
C32 H32 . 1.0000 ?
C32 C33 . 1.390(5) ?
C32 C31 . 1.520(5) ?
C12 H12 . 0.9500 ?
C12 C11 . 1.389(5) ?
C1 C2 . 1.399(4) ?
C1 C6 . 1.408(4) ?
C14 H14 . 0.9500 ?
C14 C13 . 1.399(4) ?
C14 C15 . 1.384(5) ?
C13 C18 . 1.389(4) ?
C17 H17 . 0.9500 ?
C17 C16 . 1.385(5) ?
C17 C18 . 1.399(4) ?
C8 H8 . 0.9500 ?
C8 C9 . 1.387(4) ?
C3 H3 . 0.9500 ?
C3 C2 . 1.393(5) ?
C3 C4 . 1.382(5) ?
C9 H9 . 0.9500 ?
C9 C10 . 1.387(5) ?
C2 H2 . 0.9500 ?
C36 H36 . 1.0000 ?
C36 C35 . 1.518(5) ?
C36 C29 . 1.389(5) ?
C24 H24 . 0.9500 ?
C24 C23 . 1.403(5) ?
C24 C25 . 1.372(5) ?
C15 H15 . 0.9500 ?
C15 C16 . 1.387(5) ?
C16 H16 . 0.9500 ?
C18 H18 . 0.9500 ?
C27 H27 . 0.9500 ?
C27 C28 . 1.381(5) ?
C27 C26 . 1.383(5) ?
C33 H33 . 1.0000 ?
C33 C34 . 1.499(5) ?
C4 H4 . 0.9500 ?
C4 C5 . 1.392(5) ?
C5 H5 . 0.9500 ?
C5 C6 . 1.387(4) ?
C6 H6 . 0.9500 ?
C10 H10 . 0.9500 ?
C10 C11 . 1.390(5) ?
C20 H20 . 0.9500 ?
C23 C22 . 1.502(5) ?
C23 C28 . 1.395(5) ?
C22 H22A . 0.9900 ?
C22 H22B . 0.9900 ?
C21 H21A . 0.9800 ?
C21 H21B . 0.9800 ?
C21 H21C . 0.9800 ?
C35 H35A . 0.9900 ?
C35 H35B . 0.9900 ?
C35 C34 . 1.526(5) ?
C11 H11 . 0.9500 ?
C34 H34A . 0.9900 ?
C34 H34B . 0.9900 ?
C31 H31A . 0.9900 ?
C31 H31B . 0.9900 ?
C31 C30 . 1.532(5) ?
C29 H29 . 1.0000 ?
C29 C30 . 1.515(5) ?
C28 H28 . 0.9500 ?
C25 H25 . 0.9500 ?
C25 C26 . 1.407(5) ?
C30 H30A . 0.9900 ?
C30 H30B . 0.9900 ?
C26 H26 . 0.9500 ?

loop_
_geom_hbond_atom_site_label_D
_geom_hbond_atom_site_label_H
_geom_hbond_atom_site_label_A
_geom_hbond_site_symmetry_A
_geom_hbond_distance_DH
_geom_hbond_distance_HA
_geom_hbond_distance_DA
_geom_hbond_angle_DHA
_geom_hbond_publ_flag
C20 H20 F2 2_665 0.95 2.29 3.131(4) 147.1 yes

loop_
_geom_torsion_atom_site_label_1
_geom_torsion_atom_site_label_2
_geom_torsion_atom_site_label_3
_geom_torsion_atom_site_label_4
_geom_torsion_site_symmetry_1
_geom_torsion_site_symmetry_2
_geom_torsion_site_symmetry_3
_geom_torsion_site_symmetry_4
_geom_torsion
_geom_torsion_publ_flag
Ir1 P1 C7 C12 . . . . 91.9(3) ?
Ir1 P1 C7 C8 . . . . -78.1(3) ?
Ir1 P1 C1 C2 . . . . -16.2(3) ?
Ir1 P1 C1 C6 . . . . 166.2(2) ?
Ir1 P1 C13 C14 . . . . -54.1(3) ?
Ir1 P1 C13 C18 . . . . 126.2(2) ?
Ir1 C32 C33 C34 . . . . 101.5(3) ?
Ir1 C32 C31 C30 . . . . 11.3(4) ?
Ir1 C36 C35 C34 . . . . 10.4(4) ?
Ir1 C36 C29 C30 . . . . 101.8(3) ?
Ir1 C33 C34 C35 . . . . 37.2(4) ?
Ir1 C29 C30 C31 . . . . 37.2(4) ?
P1 C7 C12 C11 . . . . -167.8(3) ?
P1 C7 C8 C9 . . . . 169.3(2) ?
P1 C1 C2 C3 . . . . -177.6(2) ?
P1 C1 C6 C5 . . . . 176.9(2) ?
P1 C13 C18 C17 . . . . 178.1(2) ?
N1 N2 C20 N3 . . . . 0.1(4) ?
N2 N1 C19 Ir1 . . . . 179.9(2) ?
N2 N1 C19 N3 . . . . 1.0(3) ?
C19 N1 N2 C20 . . . . -0.7(3) ?
C19 N3 C20 N2 . . . . 0.5(4) ?
C19 N3 C22 C23 . . . . -81.1(4) ?
C7 P1 C1 C2 . . . . -139.5(3) ?
C7 P1 C1 C6 . . . . 42.9(3) ?
C7 P1 C13 C14 . . . . 72.6(3) ?
C7 P1 C13 C18 . . . . -107.0(3) ?
C7 C12 C11 C10 . . . . -1.4(5) ?
C7 C8 C9 C10 . . . . -0.8(5) ?
C32 C33 C34 C35 . . . . -45.2(5) ?
C32 C31 C30 C29 . . . . -32.4(4) ?
C12 C7 C8 C9 . . . . -1.2(5) ?
C1 P1 C7 C12 . . . . -145.1(3) ?
C1 P1 C7 C8 . . . . 44.9(3) ?
C1 P1 C13 C14 . . . . -179.9(2) ?
C1 P1 C13 C18 . . . . 0.5(3) ?
C14 C13 C18 C17 . . . . -1.5(5) ?
C14 C15 C16 C17 . . . . -0.1(5) ?
C13 P1 C7 C12 . . . . -36.7(3) ?
C13 P1 C7 C8 . . . . 153.3(2) ?
C13 P1 C1 C2 . . . . 111.7(3) ?
C13 P1 C1 C6 . . . . -65.9(3) ?
C13 C14 C15 C16 . . . . -1.1(5) ?
C8 C7 C12 C11 . . . . 2.3(5) ?
C8 C9 C10 C11 . . . . 1.8(5) ?
C3 C4 C5 C6 . . . . -0.1(5) ?
C9 C10 C11 C12 . . . . -0.7(5) ?
C2 C1 C6 C5 . . . . -0.7(4) ?
C2 C3 C4 C5 . . . . -0.6(5) ?
C36 C35 C34 C33 . . . . -32.2(5) ?
C36 C29 C30 C31 . . . . -44.6(5) ?
C24 C23 C22 N3 . . . . -48.2(4) ?
C24 C23 C28 C27 . . . . 0.2(5) ?
C24 C25 C26 C27 . . . . 0.8(5) ?
C15 C14 C13 P1 . . . . -177.7(2) ?
C15 C14 C13 C18 . . . . 1.9(5) ?
C16 C17 C18 C13 . . . . 0.3(5) ?
C18 C17 C16 C15 . . . . 0.5(5) ?
C33 C32 C31 C30 . . . . 92.3(4) ?
C4 C3 C2 C1 . . . . 0.5(5) ?
C4 C5 C6 C1 . . . . 0.7(5) ?
C6 C1 C2 C3 . . . . 0.1(5) ?
C20 N3 C19 Ir1 . . . . -179.8(2) ?
C20 N3 C19 N1 . . . . -0.9(3) ?
C20 N3 C22 C23 . . . . 99.2(4) ?
C23 C24 C25 C26 . . . . 1.0(5) ?
C22 N3 C19 Ir1 . . . . 0.5(4) ?
C22 N3 C19 N1 . . . . 179.4(3) ?
C22 N3 C20 N2 . . . . -179.8(3) ?
C22 C23 C28 C27 . . . . -178.9(3) ?
C21 N1 N2 C20 . . . . -176.9(3) ?
C21 N1 C19 Ir1 . . . . -4.4(5) ?
C21 N1 C19 N3 . . . . 176.7(3) ?
C35 C36 C29 Ir1 . . . . -104.8(3) ?
C35 C36 C29 C30 . . . . -3.0(5) ?
C31 C32 C33 Ir1 . . . . -104.6(3) ?
C31 C32 C33 C34 . . . . -3.1(5) ?
C29 C36 C35 C34 . . . . 92.1(4) ?
C28 C27 C26 C25 . . . . -2.1(5) ?
C28 C23 C22 N3 . . . . 131.0(3) ?
C25 C24 C23 C22 . . . . 177.7(3) ?
C25 C24 C23 C28 . . . . -1.5(5) ?
C26 C27 C28 C23 . . . . 1.5(5) ?

_cod_database_fobs_code 1564368
